data_4510057
loop_
_publ_author_name
'Lee, Jackson J.'
'Sobolev, Alexandre N.'
'Turner, Michael J.'
'Fuller, Rebecca O.'
'Iversen, Bo B.'
'Koutsantonis, George A.'
'Spackman, Mark A.'

_publ_section_title
;
 Molecular Imprisonment: Host Response to Guest Location, Orientation, and
 Dynamics in Clathrates of Dianin&#x2019;s Compound
;
_journal_issue 3
_journal_name_full 'Crystal Growth &amp; Design'
_journal_page_first 1296
_journal_paper_doi 10.1021/cg4018129
_journal_volume 14
_journal_year 2014
_chemical_formula_moiety '3(C18 H20 O2), C H4 O'
_chemical_formula_sum 'C55 H64 O7'
_chemical_formula_weight 837.06
_chemical_name_systematic
;
  4-p-Hydroxyphenyl-2,2,4-trimethylchroman methanol clathrate
;
_space_group_crystal_system trigonal
_space_group_IT_number 148
_space_group_name_Hall '-R 3'
_space_group_name_H-M_alt 'R -3 :H'
_symmetry_space_group_name_Hall '-R 3'
_symmetry_space_group_name_H-M 'R -3 :H'
_atom_sites_solution_hydrogens geom
_audit_creation_method SHELXL-2013
_cell_angle_alpha 90
_cell_angle_beta 90
_cell_angle_gamma 120
_cell_formula_units_Z 6
_cell_length_a 26.6907(6)
_cell_length_b 26.6907
_cell_length_c 10.8875(2)
_cell_measurement_reflns_used 14470
_cell_measurement_temperature 100(2)
_cell_measurement_theta_max 32.11
_cell_measurement_theta_min 2.98
_cell_volume 6717.1(2)
_computing_cell_refinement
;
CrysAlisPro, Oxford Diffraction Ltd.,
Version 1.171.33.52 (release 06-11-2009 CrysAlis171 .NET)
(compiled Nov  6 2009,16:24:50)
;
_computing_data_collection
;
CrysAlisPro, Oxford Diffraction Ltd.,
Version 1.171.33.52 (release 06-11-2009 CrysAlis171 .NET)
(compiled Nov  6 2009,16:24:50)
;
_computing_data_reduction
;
CrysAlisPro, Oxford Diffraction Ltd.,
Version 1.171.33.52 (release 06-11-2009 CrysAlis171 .NET)
(compiled Nov  6 2009,16:24:50)
;
_computing_molecular_graphics 'CrystalExplorer 3.2 (Wolff, et al., 2013'
_computing_publication_material 'SHELXL-2013 (Sheldrick, 2013)'
_computing_structure_refinement 'SHELXL-2013 (Sheldrick, 2013)'
_computing_structure_solution 'SHELXS-2013 (Sheldrick, 2013)'
_diffrn_ambient_temperature 100(2)
_diffrn_detector_area_resol_mean 16.0009
_diffrn_measured_fraction_theta_full 0.999
_diffrn_measured_fraction_theta_max 0.949
_diffrn_measurement_device_type 'Oxford Diffraction Xcalibur-S, Sapphire3 CCD'
_diffrn_measurement_method '\w scans'
_diffrn_radiation_monochromator graphite
_diffrn_radiation_source 'normal-focus sealed tube'
_diffrn_radiation_type MoK\a
_diffrn_radiation_wavelength 0.71073
_diffrn_reflns_av_R_equivalents 0.0241
_diffrn_reflns_av_unetI/netI 0.0238
_diffrn_reflns_Laue_measured_fraction_full 0.999
_diffrn_reflns_Laue_measured_fraction_max 0.949
_diffrn_reflns_limit_h_max 38
_diffrn_reflns_limit_h_min -37
_diffrn_reflns_limit_k_max 38
_diffrn_reflns_limit_k_min -38
_diffrn_reflns_limit_l_max 16
_diffrn_reflns_limit_l_min -14
_diffrn_reflns_number 27168
_diffrn_reflns_point_group_measured_fraction_full 0.999
_diffrn_reflns_point_group_measured_fraction_max 0.949
_diffrn_reflns_theta_full 25.242
_diffrn_reflns_theta_max 32.205
_diffrn_reflns_theta_min 2.989
_exptl_absorpt_coefficient_mu 0.080
_exptl_absorpt_correction_T_max 1.00000
_exptl_absorpt_correction_T_min 0.98384
_exptl_absorpt_correction_type multi-scan
_exptl_absorpt_process_details
;
CrysAlisPro, Oxford Diffraction Ltd.,
Version 1.171.33.52 (release 06-11-2009 CrysAlis171 .NET)
(compiled Nov  6 2009,16:24:50)
Empirical absorption correction using spherical harmonics,
 implemented in SCALE3 ABSPACK scaling algorithm.
;
_exptl_crystal_colour colorless
_exptl_crystal_density_diffrn 1.242
_exptl_crystal_description prism
_exptl_crystal_F_000 2700
_exptl_crystal_size_max 0.280
_exptl_crystal_size_mid 0.200
_exptl_crystal_size_min 0.130
_refine_diff_density_max 0.752
_refine_diff_density_min -0.303
_refine_diff_density_rms 0.055
_refine_ls_extinction_method none
_refine_ls_goodness_of_fit_ref 1.005
_refine_ls_hydrogen_treatment constr
_refine_ls_matrix_type full
_refine_ls_number_parameters 193
_refine_ls_number_reflns 5014
_refine_ls_number_restraints 2
_refine_ls_restrained_S_all 1.005
_refine_ls_R_factor_all 0.0515
_refine_ls_R_factor_gt 0.0419
_refine_ls_shift/su_max 0.001
_refine_ls_shift/su_mean 0.000
_refine_ls_structure_factor_coef Fsqd
_refine_ls_weighting_details 'w=1/[\s^2^(Fo^2^)+(0.0670P)^2^+5.0000P] where P=(Fo^2^+2Fc^2^)/3'
_refine_ls_weighting_scheme calc
_refine_ls_wR_factor_gt 0.1128
_refine_ls_wR_factor_ref 0.1161
_reflns_Friedel_coverage 0.000
_reflns_number_gt 4099
_reflns_number_total 5014
_reflns_threshold_expression 'I > 2\s(I)'
_cod_data_source_file cg4018129_si_002.cif
_cod_data_source_block 973697
_cod_original_cell_volume 6717.0(3)
_cod_database_code 4510057
_shelx_space_group_comment
;
The symmetry employed for this shelxl refinement is uniquely defined
by the following loop, which should always be used as a source of
symmetry information in preference to the above space-group names.
They are only intended as comments.
;
_shelx_estimated_absorpt_t_min 0.978
_shelx_estimated_absorpt_t_max 0.990
_shelxl_version_number 2013-4

loop_
_space_group_symop_operation_xyz
'x, y, z'
'-y, x-y, z'
'-x+y, -x, z'
'x+2/3, y+1/3, z+1/3'
'-y+2/3, x-y+1/3, z+1/3'
'-x+y+2/3, -x+1/3, z+1/3'
'x+1/3, y+2/3, z+2/3'
'-y+1/3, x-y+2/3, z+2/3'
'-x+y+1/3, -x+2/3, z+2/3'
'-x, -y, -z'
'y, -x+y, -z'
'x-y, x, -z'
'-x+2/3, -y+1/3, -z+1/3'
'y+2/3, -x+y+1/3, -z+1/3'
'x-y+2/3, x+1/3, -z+1/3'
'-x+1/3, -y+2/3, -z+2/3'
'y+1/3, -x+y+2/3, -z+2/3'
'x-y+1/3, x+2/3, -z+2/3'

loop_
_atom_site_label
_atom_site_type_symbol
_atom_site_fract_x
_atom_site_fract_y
_atom_site_fract_z
_atom_site_U_iso_or_equiv
_atom_site_adp_type
_atom_site_occupancy
_atom_site_site_symmetry_order
_atom_site_calc_flag
_atom_site_refinement_flags_posn
_atom_site_refinement_flags_adp
_atom_site_refinement_flags_occupancy
_atom_site_disorder_assembly
_atom_site_disorder_group
O1 O 0.06278(2) 0.11802(2) 0.48305(5) 0.01874(10) Uani 1 1 d . . . . .
H1 H 0.0818 0.1004 0.4905 0.028 Uiso 1 1 calc R U . . .
O2 O 0.08769(2) 0.26117(2) -0.12881(4) 0.01537(9) Uani 1 1 d . . . . .
C1 C 0.11096(2) 0.22399(2) -0.09449(6) 0.01314(12) Uani 1 1 d . . . . .
C2 C 0.08803(2) 0.29820(2) -0.04119(6) 0.01276(12) Uani 1 1 d . . . . .
C3 C 0.12080(2) 0.31300(2) 0.06688(6) 0.01220(11) Uani 1 1 d . . . . .
C4 C 0.15882(2) 0.28720(2) 0.09829(6) 0.01163(11) Uani 1 1 d . . . . .
C5 C 0.16594(2) 0.25917(2) -0.01938(6) 0.01297(12) Uani 1 1 d . . . . .
H5 H 0.1952 0.2901 -0.0724 0.016 Uiso 1 1 calc R U . . .
H5B H 0.1813 0.2336 0.0039 0.016 Uiso 1 1 calc R U . . .
C6 C 0.21992(3) 0.33607(3) 0.13444(6) 0.01597(13) Uani 1 1 d . . . . .
H6A H 0.2174 0.3551 0.2092 0.024 Uiso 1 1 calc R U . . .
H6B H 0.2360 0.3644 0.0677 0.024 Uiso 1 1 calc R U . . .
H6C H 0.2450 0.3197 0.1493 0.024 Uiso 1 1 calc R U . . .
C7 C 0.11844(2) 0.35368(2) 0.14471(6) 0.01468(12) Uani 1 1 d . . . . .
H7 H 0.1409 0.3649 0.2178 0.018 Uiso 1 1 calc R U . . .
C8 C 0.08432(3) 0.37808(3) 0.11837(6) 0.01649(13) Uani 1 1 d . . . . .
H8 H 0.0832 0.4052 0.1732 0.020 Uiso 1 1 calc R U . . .
C9 C 0.05181(3) 0.36236(3) 0.01058(7) 0.01688(13) Uani 1 1 d . . . . .
H9 H 0.0281 0.3786 -0.0082 0.020 Uiso 1 1 calc R U . . .
C10 C 0.05402(2) 0.32313(2) -0.06912(6) 0.01535(13) Uani 1 1 d . . . . .
H10 H 0.0323 0.3130 -0.1432 0.018 Uiso 1 1 calc R U . . .
C11 C 0.13354(2) 0.24337(2) 0.20466(6) 0.01186(11) Uani 1 1 d . . . . .
C12 C 0.16267(2) 0.21493(2) 0.24527(6) 0.01383(12) Uani 1 1 d . . . . .
H12 H 0.1985 0.2240 0.2084 0.017 Uiso 1 1 calc R U . . .
C13 C 0.14030(2) 0.17369(2) 0.33840(6) 0.01479(12) Uani 1 1 d . . . . .
H13 H 0.1609 0.1551 0.3646 0.018 Uiso 1 1 calc R U . . .
C14 C 0.08779(3) 0.15975(2) 0.39303(6) 0.01365(12) Uani 1 1 d . . . . .
C15 C 0.05878(2) 0.18826(3) 0.35651(6) 0.01420(12) Uani 1 1 d . . . . .
H15 H 0.0234 0.1797 0.3949 0.017 Uiso 1 1 calc R U . . .
C16 C 0.08172(2) 0.22951(2) 0.26332(6) 0.01323(12) Uani 1 1 d . . . . .
H16 H 0.0615 0.2487 0.2390 0.016 Uiso 1 1 calc R U . . .
C17 C 0.12608(3) 0.20637(3) -0.21574(6) 0.01839(13) Uani 1 1 d . . . . .
H17A H 0.0907 0.1837 -0.2640 0.028 Uiso 1 1 calc R U . . .
H17B H 0.1442 0.1829 -0.1996 0.028 Uiso 1 1 calc R U . . .
H17C H 0.1530 0.2411 -0.2618 0.028 Uiso 1 1 calc R U . . .
C18 C 0.06323(3) 0.17095(3) -0.02888(6) 0.01688(13) Uani 1 1 d . . . . .
H18A H 0.0297 0.1510 -0.0833 0.025 Uiso 1 1 calc R U . . .
H18B H 0.0519 0.1832 0.0459 0.025 Uiso 1 1 calc R U . . .
H18C H 0.0775 0.1447 -0.0072 0.025 Uiso 1 1 calc R U . . .
O01 O 0.0149(3) 0.0409(2) 0.1587(6) 0.123(2) Uiso 0.25 1 d D . P A -1
C01 C -0.0071(13) -0.0136(4) 0.2303(6) 0.111(2) Uiso 0.25 1 d D . P A -1
O02 O 0.0000 0.0000 0.0703(8) 0.152(3) Uiso 0.25 3 d S . P B 2
C02 C 0.0000 0.0000 0.0703(8) 0.152(3) Uiso 0.25 3 d S . P C 2

loop_
_atom_site_aniso_label
_atom_site_aniso_U_11
_atom_site_aniso_U_22
_atom_site_aniso_U_33
_atom_site_aniso_U_23
_atom_site_aniso_U_13
_atom_site_aniso_U_12
O1 0.02063(17) 0.01888(17) 0.0175(2) 0.00586(16) 0.00224(16) 0.01049(12)
O2 0.01792(15) 0.01682(15) 0.01449(19) -0.00270(15) -0.00396(15) 0.01102(11)
C1 0.01293(19) 0.01408(19) 0.0136(2) -0.00104(18) -0.00073(18) 0.00765(14)
C2 0.01153(19) 0.01225(19) 0.0137(2) 0.00104(18) 0.00088(18) 0.00533(14)
C3 0.01160(18) 0.01227(19) 0.0132(2) 0.00187(18) 0.00135(18) 0.00630(13)
C4 0.01052(18) 0.01290(19) 0.0119(2) -0.00015(18) -0.00004(17) 0.00619(13)
C5 0.01127(18) 0.0154(2) 0.0128(2) -0.00029(19) 0.00078(18) 0.00708(14)
C6 0.0129(2) 0.0148(2) 0.0186(3) -0.0017(2) -0.0025(2) 0.00577(15)
C7 0.0163(2) 0.0148(2) 0.0142(3) 0.00039(19) 0.00092(19) 0.00869(14)
C8 0.0180(2) 0.0155(2) 0.0185(3) 0.0017(2) 0.0040(2) 0.01031(14)
C9 0.0153(2) 0.0157(2) 0.0222(3) 0.0041(2) 0.0023(2) 0.00962(14)
C10 0.0129(2) 0.0149(2) 0.0182(3) 0.0025(2) -0.0009(2) 0.00688(14)
C11 0.01188(19) 0.01314(19) 0.0111(2) -0.00107(18) -0.00071(18) 0.00664(13)
C12 0.01344(19) 0.0166(2) 0.0136(2) -0.00042(19) 0.00057(18) 0.00913(14)
C13 0.0163(2) 0.0174(2) 0.0144(3) 0.00033(19) -0.00059(19) 0.01119(14)
C14 0.0153(2) 0.0136(2) 0.0118(2) 0.00001(19) -0.00076(19) 0.00700(14)
C15 0.01277(19) 0.0168(2) 0.0137(2) 0.00036(19) 0.00096(19) 0.00789(14)
C16 0.01296(18) 0.01566(19) 0.0134(2) -0.00028(19) -0.00054(18) 0.00891(13)
C17 0.0191(2) 0.0226(2) 0.0147(3) -0.0040(2) -0.0007(2) 0.01130(16)
C18 0.0147(2) 0.0148(2) 0.0183(3) -0.0002(2) -0.0007(2) 0.00516(16)

loop_
_atom_type_symbol
_atom_type_description
_atom_type_scat_dispersion_real
_atom_type_scat_dispersion_imag
_atom_type_scat_source
C C 0.0033 0.0016 'International Tables Vol C Tables 4.2.6.8 and 6.1.1.4'
H H 0.0000 0.0000 'International Tables Vol C Tables 4.2.6.8 and 6.1.1.4'
O O 0.0106 0.0060 'International Tables Vol C Tables 4.2.6.8 and 6.1.1.4'

loop_
_geom_angle_atom_site_label_1
_geom_angle_atom_site_label_2
_geom_angle_atom_site_label_3
_geom_angle
_geom_angle_site_symmetry_1
_geom_angle_site_symmetry_3
C14 O1 H1 109.5 . .
C2 O2 C1 117.45(5) . .
O2 C1 C17 104.88(5) . .
O2 C1 C5 108.94(5) . .
C17 C1 C5 109.46(5) . .
O2 C1 C18 107.99(5) . .
C17 C1 C18 110.26(5) . .
C5 C1 C18 114.82(5) . .
O2 C2 C3 124.49(6) . .
O2 C2 C10 114.80(5) . .
C3 C2 C10 120.67(6) . .
C2 C3 C7 117.54(6) . .
C2 C3 C4 121.64(6) . .
C7 C3 C4 120.81(5) . .
C3 C4 C11 111.96(5) . .
C3 C4 C5 107.72(5) . .
C11 C4 C5 111.67(5) . .
C3 C4 C6 109.63(5) . .
C11 C4 C6 109.03(5) . .
C5 C4 C6 106.68(5) . .
C1 C5 C4 115.47(5) . .
C1 C5 H5 108.4 . .
C4 C5 H5 108.4 . .
C1 C5 H5B 108.4 . .
C4 C5 H5B 108.4 . .
H5 C5 H5B 107.5 . .
C4 C6 H6A 109.5 . .
C4 C6 H6B 109.5 . .
H6A C6 H6B 109.5 . .
C4 C6 H6C 109.5 . .
H6A C6 H6C 109.5 . .
H6B C6 H6C 109.5 . .
C8 C7 C3 122.13(6) . .
C8 C7 H7 118.9 . .
C3 C7 H7 118.9 . .
C7 C8 C9 119.23(6) . .
C7 C8 H8 120.4 . .
C9 C8 H8 120.4 . .
C10 C9 C8 120.01(7) . .
C10 C9 H9 120.0 . .
C8 C9 H9 120.0 . .
C9 C10 C2 120.41(6) . .
C9 C10 H10 119.8 . .
C2 C10 H10 119.8 . .
C16 C11 C12 117.17(5) . .
C16 C11 C4 123.04(6) . .
C12 C11 C4 119.79(5) . .
C13 C12 C11 121.52(6) . .
C13 C12 H12 119.2 . .
C11 C12 H12 119.2 . .
C14 C13 C12 119.95(6) . .
C14 C13 H13 120.0 . .
C12 C13 H13 120.0 . .
O1 C14 C15 117.97(6) . .
O1 C14 C13 122.39(6) . .
C15 C14 C13 119.64(6) . .
C14 C15 C16 119.78(6) . .
C14 C15 H15 120.1 . .
C16 C15 H15 120.1 . .
C15 C16 C11 121.90(6) . .
C15 C16 H16 119.0 . .
C11 C16 H16 119.0 . .
C1 C17 H17A 109.5 . .
C1 C17 H17B 109.5 . .
H17A C17 H17B 109.5 . .
C1 C17 H17C 109.5 . .
H17A C17 H17C 109.5 . .
H17B C17 H17C 109.5 . .
C1 C18 H18A 109.5 . .
C1 C18 H18B 109.5 . .
H18A C18 H18B 109.5 . .
C1 C18 H18C 109.5 . .
H18A C18 H18C 109.5 . .
H18B C18 H18C 109.5 . .
C02 O02 O02 0.0 10 10

loop_
_geom_bond_atom_site_label_1
_geom_bond_atom_site_label_2
_geom_bond_distance
_geom_bond_site_symmetry_2
O1 C14 1.3796(7) .
O1 H1 0.8500 .
O2 C2 1.3705(8) .
O2 C1 1.4580(8) .
C1 C17 1.5220(9) .
C1 C5 1.5250(8) .
C1 C18 1.5277(8) .
C2 C3 1.4001(9) .
C2 C10 1.4012(10) .
C3 C7 1.4035(9) .
C3 C4 1.5230(9) .
C4 C11 1.5413(8) .
C4 C5 1.5425(9) .
C4 C6 1.5455(7) .
C5 H5 0.9900 .
C5 H5B 0.9900 .
C6 H6A 0.9800 .
C6 H6B 0.9800 .
C6 H6C 0.9800 .
C7 C8 1.3888(10) .
C7 H7 0.9500 .
C8 C9 1.3935(9) .
C8 H8 0.9500 .
C9 C10 1.3837(10) .
C9 H9 0.9500 .
C10 H10 0.9500 .
C11 C16 1.3949(8) .
C11 C12 1.4024(9) .
C12 C13 1.3924(8) .
C12 H12 0.9500 .
C13 C14 1.3910(9) .
C13 H13 0.9500 .
C14 C15 1.3876(10) .
C15 C16 1.3937(8) .
C15 H15 0.9500 .
C16 H16 0.9500 .
C17 H17A 0.9800 .
C17 H17B 0.9800 .
C17 H17C 0.9800 .
C18 H18A 0.9800 .
C18 H18B 0.9800 .
C18 H18C 0.9800 .
O01 C01 1.489(9) .
O02 C02 1.532(17) 10
O02 O02 1.532(17) 10

loop_
_geom_hbond_atom_site_label_D
_geom_hbond_atom_site_label_H
_geom_hbond_atom_site_label_A
_geom_hbond_distance_DH
_geom_hbond_distance_HA
_geom_hbond_distance_DA
_geom_hbond_angle_DHA
_geom_hbond_site_symmetry_A
O1 H1 O1 0.85 1.91 2.7547(5) 174.3 11_556
